data_1510120
loop_
_publ_author_name
'Marazza, R.'
'Ferro, R.'
'Rossi, D.'

_publ_section_title
;
 Ternary rare earth alloys, R Au Ge compounds
;
_journal_name_full 'Journal of Alloys Compd.'
_journal_page_first 267
_journal_page_last 270
_journal_paper_doi 10.1016/0925-8388(92)90432-9
_journal_volume 187
_journal_year 1992
_chemical_formula_sum 'Au Dy Ge'
_space_group_IT_number 186
_symmetry_space_group_name_Hall 'P 6c -2c'
_symmetry_space_group_name_H-M 'P 63 m c'
_cell_angle_alpha 90
_cell_angle_beta 90
_cell_angle_gamma 120
_cell_formula_units_Z 2
_cell_length_a 4.411
_cell_length_b 4.411
_cell_length_c 7.287
_cell_volume 122.787
_citation_journal_id_ASTM JALCEU
_cod_data_source_file gold_173.cif
_cod_data_source_block Au1Dy1Ge1
_cod_original_cell_volume 122.7873
_cod_original_formula_sum 'Au1 Dy1 Ge1'
_cod_database_code 1510120

loop_
_symmetry_equiv_pos_as_xyz
x,y,z
x-y,x,z+1/2
-y,x-y,z
-x,-y,z+1/2
-x+y,-x,z
y,-x+y,z+1/2
y,x,z+1/2
-x+y,y,z
-x,-x+y,z+1/2
-y,-x,z
x-y,-y,z+1/2
x,x-y,z

loop_
_atom_site_label
_atom_site_type_symbol
_atom_site_fract_x
_atom_site_fract_y
_atom_site_fract_z
_atom_site_occupancy
_atom_site_U_iso_or_equiv
Ge1 Ge-4 0.3333 0.6667 0.48 1 0.0
Au1 Au+1 0.3333 0.6667 0.046 1 0.0
Dy1 Dy+3 0 0 0 1 0.0
